data_7156043
loop_
_publ_author_name
'Shoji, Taku'
'Tanaka, Miwa'
'Takagaki, Sho'
'Miura, Kota'
'Ohta, Akira'
'Sekiguchi, Ryuta'
'Ito, Shunji'
'Mori, Shigeki'
'Okujima, Tetsuo'

_publ_section_title
;
 Synthesis of azulene-substituted benzofurans and isocoumarins via
 intramolecular cyclization of 1-ethynylazulenes, and their structural and
 optical properties.
;
_journal_issue 3
_journal_name_full 'Organic &amp; biomolecular chemistry'
_journal_page_first 480
_journal_page_last 489
_journal_paper_doi 10.1039/c7ob02861j
_journal_volume 16
_journal_year 2018
_chemical_formula_moiety 'C24 H19 I O4'
_chemical_formula_sum 'C24 H19 I O4'
_chemical_formula_weight 498.29
_space_group_crystal_system monoclinic
_space_group_IT_number 14
_space_group_name_Hall '-P 2ybc'
_space_group_name_H-M_alt 'P 1 21/c 1'
_symmetry_space_group_name_Hall '-P 2ybc'
_symmetry_space_group_name_H-M 'P 1 21/c 1'
_atom_sites_solution_hydrogens geom
_atom_sites_solution_primary direct
_atom_sites_solution_secondary difmap
_audit_creation_method SHELXL-2016/6
_audit_update_record
;
2017-04-18 deposited with the CCDC.
2017-12-21 downloaded from the CCDC.
;
_cell_angle_alpha 90
_cell_angle_beta 103.877(5)
_cell_angle_gamma 90
_cell_formula_units_Z 4
_cell_length_a 12.5028(6)
_cell_length_b 9.0127(3)
_cell_length_c 17.7036(10)
_cell_measurement_reflns_used 12728
_cell_measurement_temperature 100(2)
_cell_measurement_theta_max 30.87
_cell_measurement_theta_min 2.35
_cell_volume 1936.69(16)
_computing_cell_refinement 'CrysAlisPro 1.171.38.41 (Rigaku OD, 2015)'
_computing_data_collection 'CrystalClear (Rigaku Inc., 2008)'
_computing_data_reduction 'CrysAlisPro 1.171.38.41 (Rigaku OD, 2015)'
_computing_molecular_graphics 'CrystalStructure 4.2.4 (Rigaku, 2016)'
_computing_publication_material 'CrystalStructure 4.2.4'
_computing_structure_refinement 'SHELXL-2016/6 (Sheldrick, 2016)'
_computing_structure_solution 'SHELXT 2014/5 (Sheldrick, 2014)'
_diffrn_ambient_temperature 100(2)
_diffrn_detector_area_resol_mean 7.111
_diffrn_measured_fraction_theta_full 1.000
_diffrn_measured_fraction_theta_max 1.000
_diffrn_measurement_device_type 'Rigaku Saturn724'
_diffrn_measurement_method \w
_diffrn_radiation_type MoK\a
_diffrn_radiation_wavelength 0.71075
_diffrn_reflns_av_R_equivalents 0.1044
_diffrn_reflns_av_unetI/netI 0.0666
_diffrn_reflns_Laue_measured_fraction_full 1.000
_diffrn_reflns_Laue_measured_fraction_max 1.000
_diffrn_reflns_limit_h_max 16
_diffrn_reflns_limit_h_min -16
_diffrn_reflns_limit_k_max 11
_diffrn_reflns_limit_k_min -11
_diffrn_reflns_limit_l_max 23
_diffrn_reflns_limit_l_min -23
_diffrn_reflns_number 32058
_diffrn_reflns_point_group_measured_fraction_full 1.000
_diffrn_reflns_point_group_measured_fraction_max 1.000
_diffrn_reflns_theta_full 25.242
_diffrn_reflns_theta_max 28.000
_diffrn_reflns_theta_min 2.370
_diffrn_source 'Varimax 50 kV 24 mA Rotating anode'
_exptl_absorpt_coefficient_mu 1.683
_exptl_absorpt_correction_T_max 0.967
_exptl_absorpt_correction_T_min 0.825
_exptl_absorpt_correction_type multi-scan
_exptl_absorpt_process_details
;
CrysAlisPro 1.171.38.41 (Rigaku Oxford Diffraction, 2015)
Empirical absorption correction using spherical harmonics,
 implemented in SCALE3 ABSPACK scaling algorithm.
;
_exptl_crystal_colour red
_exptl_crystal_density_diffrn 1.709
_exptl_crystal_density_method 'not measured'
_exptl_crystal_description block
_exptl_crystal_F_000 992
_exptl_crystal_size_max 0.030
_exptl_crystal_size_mid 0.020
_exptl_crystal_size_min 0.020
_refine_diff_density_max 0.811
_refine_diff_density_min -0.619
_refine_diff_density_rms 0.138
_refine_ls_extinction_method none
_refine_ls_goodness_of_fit_ref 1.029
_refine_ls_hydrogen_treatment constr
_refine_ls_matrix_type full
_refine_ls_number_parameters 265
_refine_ls_number_reflns 4672
_refine_ls_number_restraints 0
_refine_ls_restrained_S_all 1.029
_refine_ls_R_factor_all 0.0669
_refine_ls_R_factor_gt 0.0452
_refine_ls_shift/su_max 0.001
_refine_ls_shift/su_mean 0.000
_refine_ls_structure_factor_coef Fsqd
_refine_ls_weighting_details 'w=1/[\s^2^(Fo^2^)+(0.0240P)^2^+2.3963P] where P=(Fo^2^+2Fc^2^)/3'
_refine_ls_weighting_scheme calc
_refine_ls_wR_factor_gt 0.0762
_refine_ls_wR_factor_ref 0.0828
_reflns_Friedel_coverage 0.000
_reflns_number_gt 3597
_reflns_number_total 4672
_reflns_threshold_expression 'I > 2\s(I)'
_cod_data_source_file c7ob02861j2.cif
_cod_data_source_block shelxl_CCDC3
_cod_depositor_comments 'Adding full bibliography for 7156040--7156045.cif.'
_cod_database_code 7156043
_shelx_shelxl_version_number 2016/6
_shelx_space_group_comment
;
The symmetry employed for this shelxl refinement is uniquely defined
by the following loop, which should always be used as a source of
symmetry information in preference to the above space-group names.
They are only intended as comments.
;
_shelx_estimated_absorpt_t_min 0.951
_shelx_estimated_absorpt_t_max 0.967

loop_
_space_group_symop_operation_xyz
'x, y, z'
'-x, y+1/2, -z+1/2'
'-x, -y, -z'
'x, -y-1/2, z-1/2'

loop_
_atom_site_label
_atom_site_type_symbol
_atom_site_fract_x
_atom_site_fract_y
_atom_site_fract_z
_atom_site_U_iso_or_equiv
_atom_site_adp_type
_atom_site_occupancy
_atom_site_site_symmetry_order
_atom_site_calc_flag
_atom_site_refinement_flags_posn
_atom_site_refinement_flags_adp
I1 I 0.14912(2) 0.15534(3) 0.57301(2) 0.01593(8) Uani 1 1 d . .
O1 O 0.4947(2) 0.4123(3) 0.30788(16) 0.0202(7) Uani 1 1 d . .
O2 O 0.3399(2) 0.5476(3) 0.29226(15) 0.0189(6) Uani 1 1 d . .
O3 O 0.2209(2) 0.6173(3) 0.54534(16) 0.0151(6) Uani 1 1 d . .
O4 O 0.1455(2) 0.8313(3) 0.55975(18) 0.0256(7) Uani 1 1 d . .
C1 C 0.3953(3) 0.4155(4) 0.4071(2) 0.0136(8) Uani 1 1 d . .
C2 C 0.3096(3) 0.4764(4) 0.4354(2) 0.0127(8) Uani 1 1 d . .
H2 H 0.259557 0.549633 0.409130 0.015 Uiso 1 1 calc R U
C3 C 0.3077(3) 0.4148(4) 0.5074(2) 0.0126(8) Uani 1 1 d . .
C4 C 0.3987(3) 0.3161(4) 0.5287(2) 0.0117(8) Uani 1 1 d . .
C5 C 0.4350(3) 0.2445(4) 0.6001(2) 0.0122(8) Uani 1 1 d . .
H5 H 0.391335 0.261398 0.636362 0.015 Uiso 1 1 calc R U
C6 C 0.5255(3) 0.1518(4) 0.6262(2) 0.0146(8) Uani 1 1 d . .
H6 H 0.535113 0.117499 0.678174 0.018 Uiso 1 1 calc R U
C7 C 0.6047(3) 0.1013(4) 0.5878(2) 0.0128(8) Uani 1 1 d . .
C8 C 0.6099(3) 0.1374(4) 0.5123(2) 0.0139(8) Uani 1 1 d . .
H8 H 0.667090 0.088972 0.494842 0.017 Uiso 1 1 calc R U
C9 C 0.5455(3) 0.2321(4) 0.4583(2) 0.0125(8) Uani 1 1 d . .
H9 H 0.567353 0.242022 0.410755 0.015 Uiso 1 1 calc R U
C10 C 0.4535(3) 0.3151(4) 0.4635(2) 0.0120(8) Uani 1 1 d . .
C11 C 0.4180(3) 0.4550(4) 0.3325(2) 0.0142(8) Uani 1 1 d . .
C12 C 0.3593(4) 0.6037(5) 0.2208(2) 0.0225(10) Uani 1 1 d . .
H12A H 0.356589 0.521702 0.184011 0.027 Uiso 1 1 calc R U
H12B H 0.432025 0.650809 0.231087 0.027 Uiso 1 1 calc R U
H12C H 0.302552 0.676907 0.198433 0.027 Uiso 1 1 calc R U
C13 C 0.2269(3) 0.4630(4) 0.5494(2) 0.0124(8) Uani 1 1 d . .
C14 C 0.1444(3) 0.6997(4) 0.5713(2) 0.0152(8) Uani 1 1 d . .
C15 C 0.0728(3) 0.6202(4) 0.6109(2) 0.0138(9) Uani 1 1 d . .
C16 C -0.0014(3) 0.7019(5) 0.6424(2) 0.0199(10) Uani 1 1 d . .
H16 H -0.005215 0.806762 0.636680 0.024 Uiso 1 1 calc R U
C17 C -0.0687(3) 0.6298(5) 0.6816(2) 0.0198(10) Uani 1 1 d . .
H17 H -0.119477 0.684472 0.702908 0.024 Uiso 1 1 calc R U
C18 C -0.0620(3) 0.4763(5) 0.6898(2) 0.0196(9) Uani 1 1 d . .
H18 H -0.107505 0.426852 0.717797 0.023 Uiso 1 1 calc R U
C19 C 0.0100(3) 0.3944(5) 0.6578(2) 0.0174(9) Uani 1 1 d . .
H19 H 0.012005 0.289469 0.663102 0.021 Uiso 1 1 calc R U
C20 C 0.0797(3) 0.4643(4) 0.6179(2) 0.0128(8) Uani 1 1 d . .
C21 C 0.1577(3) 0.3872(4) 0.5822(2) 0.0119(8) Uani 1 1 d . .
C22 C 0.6982(3) 0.0033(4) 0.6323(2) 0.0163(9) Uani 1 1 d . .
H22 H 0.708374 -0.077982 0.596231 0.020 Uiso 1 1 calc R U
C23 C 0.8055(3) 0.0937(5) 0.6517(3) 0.0245(10) Uani 1 1 d . .
H23A H 0.798325 0.175709 0.686477 0.029 Uiso 1 1 calc R U
H23B H 0.819971 0.133501 0.603602 0.029 Uiso 1 1 calc R U
H23C H 0.866736 0.029454 0.677384 0.029 Uiso 1 1 calc R U
C24 C 0.6794(3) -0.0705(5) 0.7055(2) 0.0198(9) Uani 1 1 d . .
H24A H 0.609794 -0.125510 0.692657 0.024 Uiso 1 1 calc R U
H24B H 0.676179 0.005639 0.744424 0.024 Uiso 1 1 calc R U
H24C H 0.740143 -0.138963 0.726466 0.024 Uiso 1 1 calc R U

loop_
_atom_site_aniso_label
_atom_site_aniso_U_11
_atom_site_aniso_U_22
_atom_site_aniso_U_33
_atom_site_aniso_U_23
_atom_site_aniso_U_13
_atom_site_aniso_U_12
I1 0.01608(14) 0.00713(12) 0.02552(16) 0.00057(12) 0.00684(10) -0.00048(11)
O1 0.0251(17) 0.0188(15) 0.0205(16) 0.0017(13) 0.0127(14) 0.0025(13)
O2 0.0230(16) 0.0202(15) 0.0139(15) 0.0053(12) 0.0050(12) 0.0017(13)
O3 0.0166(15) 0.0083(14) 0.0229(16) 0.0009(11) 0.0094(12) 0.0000(11)
O4 0.0249(17) 0.0062(14) 0.046(2) -0.0007(14) 0.0092(15) -0.0021(13)
C1 0.015(2) 0.012(2) 0.013(2) -0.0039(16) 0.0040(17) -0.0053(16)
C2 0.012(2) 0.0105(18) 0.014(2) -0.0014(16) -0.0001(16) -0.0034(16)
C3 0.010(2) 0.0106(19) 0.017(2) -0.0026(16) 0.0034(16) -0.0026(16)
C4 0.013(2) 0.0084(19) 0.014(2) -0.0048(15) 0.0046(16) -0.0050(15)
C5 0.011(2) 0.0116(19) 0.014(2) -0.0039(16) 0.0031(16) -0.0033(15)
C6 0.019(2) 0.0127(19) 0.013(2) 0.0002(17) 0.0045(16) 0.0003(18)
C7 0.0094(19) 0.0089(18) 0.017(2) -0.0057(16) -0.0017(16) -0.0036(15)
C8 0.012(2) 0.011(2) 0.019(2) -0.0036(16) 0.0056(16) 0.0006(16)
C9 0.013(2) 0.014(2) 0.011(2) -0.0053(16) 0.0045(16) -0.0033(16)
C10 0.017(2) 0.0071(19) 0.012(2) -0.0024(14) 0.0031(16) -0.0040(15)
C11 0.015(2) 0.0112(19) 0.014(2) -0.0035(16) 0.0001(17) -0.0049(16)
C12 0.029(3) 0.020(2) 0.020(2) 0.0046(18) 0.008(2) 0.0015(19)
C13 0.010(2) 0.0061(18) 0.019(2) 0.0000(16) -0.0018(16) 0.0060(15)
C14 0.015(2) 0.0099(18) 0.020(2) -0.0039(17) 0.0028(17) 0.0002(17)
C15 0.010(2) 0.011(2) 0.018(2) 0.0005(16) -0.0017(17) 0.0016(15)
C16 0.013(2) 0.014(2) 0.029(3) -0.0096(18) -0.0020(18) 0.0009(16)
C17 0.010(2) 0.027(2) 0.021(2) -0.0098(19) 0.0023(17) 0.0048(18)
C18 0.015(2) 0.027(2) 0.016(2) 0.0012(18) 0.0030(18) 0.0002(18)
C19 0.014(2) 0.016(2) 0.021(2) 0.0016(17) 0.0032(18) 0.0032(17)
C20 0.010(2) 0.0116(19) 0.013(2) -0.0003(16) -0.0031(16) 0.0007(16)
C21 0.014(2) 0.0046(17) 0.016(2) -0.0027(15) -0.0001(16) -0.0008(15)
C22 0.012(2) 0.017(2) 0.019(2) -0.0026(17) 0.0013(17) 0.0008(16)
C23 0.014(2) 0.024(2) 0.033(3) 0.006(2) 0.000(2) 0.0007(19)
C24 0.018(2) 0.022(2) 0.019(2) 0.0035(18) 0.0037(18) 0.0056(18)

loop_
_atom_type_symbol
_atom_type_description
_atom_type_scat_dispersion_real
_atom_type_scat_dispersion_imag
_atom_type_scat_source
C C 0.0033 0.0016 'International Tables Vol C Tables 4.2.6.8 and 6.1.1.4'
H H 0.0000 0.0000 'International Tables Vol C Tables 4.2.6.8 and 6.1.1.4'
I I -0.4742 1.8119 'International Tables Vol C Tables 4.2.6.8 and 6.1.1.4'
O O 0.0106 0.0060 'International Tables Vol C Tables 4.2.6.8 and 6.1.1.4'

loop_
_geom_angle_atom_site_label_1
_geom_angle_atom_site_label_2
_geom_angle_atom_site_label_3
_geom_angle
C11 O2 C12 115.4(3)
C14 O3 C13 123.7(3)
C2 C1 C10 107.9(3)
C2 C1 C11 124.0(4)
C10 C1 C11 128.1(4)
C3 C2 C1 110.6(4)
C3 C2 H2 124.7
C1 C2 H2 124.7
C2 C3 C4 107.7(3)
C2 C3 C13 120.8(4)
C4 C3 C13 131.3(4)
C5 C4 C3 126.6(4)
C5 C4 C10 126.4(3)
C3 C4 C10 106.8(3)
C6 C5 C4 129.9(4)
C6 C5 H5 115.1
C4 C5 H5 115.1
C5 C6 C7 130.1(4)
C5 C6 H6 115.0
C7 C6 H6 115.0
C8 C7 C6 126.1(4)
C8 C7 C22 115.1(3)
C6 C7 C22 118.7(4)
C9 C8 C7 130.7(4)
C9 C8 H8 114.7
C7 C8 H8 114.7
C8 C9 C10 129.6(4)
C8 C9 H9 115.2
C10 C9 H9 115.2
C9 C10 C1 126.2(4)
C9 C10 C4 126.9(3)
C1 C10 C4 106.9(3)
O1 C11 O2 122.8(4)
O1 C11 C1 126.4(4)
O2 C11 C1 110.8(3)
O2 C12 H12A 109.5
O2 C12 H12B 109.5
H12A C12 H12B 109.5
O2 C12 H12C 109.5
H12A C12 H12C 109.5
H12B C12 H12C 109.5
C21 C13 O3 120.0(3)
C21 C13 C3 131.9(3)
O3 C13 C3 107.9(3)
O4 C14 O3 116.0(4)
O4 C14 C15 127.0(4)
O3 C14 C15 117.0(3)
C16 C15 C20 121.3(4)
C16 C15 C14 118.5(3)
C20 C15 C14 120.2(3)
C17 C16 C15 119.7(4)
C17 C16 H16 120.1
C15 C16 H16 120.1
C16 C17 C18 119.6(4)
C16 C17 H17 120.2
C18 C17 H17 120.2
C19 C18 C17 121.0(4)
C19 C18 H18 119.5
C17 C18 H18 119.5
C18 C19 C20 120.8(4)
C18 C19 H19 119.6
C20 C19 H19 119.6
C19 C20 C15 117.5(4)
C19 C20 C21 124.6(3)
C15 C20 C21 117.9(3)
C13 C21 C20 120.9(3)
C13 C21 I1 120.1(3)
C20 C21 I1 118.7(3)
C24 C22 C7 115.9(3)
C24 C22 C23 110.3(3)
C7 C22 C23 109.2(3)
C24 C22 H22 107.0
C7 C22 H22 107.0
C23 C22 H22 107.0
C22 C23 H23A 109.5
C22 C23 H23B 109.5
H23A C23 H23B 109.5
C22 C23 H23C 109.5
H23A C23 H23C 109.5
H23B C23 H23C 109.5
C22 C24 H24A 109.5
C22 C24 H24B 109.5
H24A C24 H24B 109.5
C22 C24 H24C 109.5
H24A C24 H24C 109.5
H24B C24 H24C 109.5

loop_
_geom_bond_atom_site_label_1
_geom_bond_atom_site_label_2
_geom_bond_distance
I1 C21 2.097(3)
O1 C11 1.208(5)
O2 C11 1.351(5)
O2 C12 1.436(5)
O3 C14 1.374(4)
O3 C13 1.394(4)
O4 C14 1.204(4)
C1 C2 1.399(5)
C1 C10 1.413(5)
C1 C11 1.460(5)
C2 C3 1.397(5)
C2 H2 0.9500
C3 C4 1.421(5)
C3 C13 1.457(5)
C4 C5 1.394(5)
C4 C10 1.476(5)
C5 C6 1.393(5)
C5 H5 0.9500
C6 C7 1.405(5)
C6 H6 0.9500
C7 C8 1.393(5)
C7 C22 1.525(5)
C8 C9 1.386(5)
C8 H8 0.9500
C9 C10 1.394(5)
C9 H9 0.9500
C12 H12A 0.9800
C12 H12B 0.9800
C12 H12C 0.9800
C13 C21 1.339(5)
C14 C15 1.451(5)
C15 C16 1.401(5)
C15 C20 1.411(5)
C16 C17 1.376(6)
C16 H16 0.9500
C17 C18 1.392(6)
C17 H17 0.9500
C18 C19 1.386(5)
C18 H18 0.9500
C19 C20 1.396(5)
C19 H19 0.9500
C20 C21 1.460(5)
C22 C24 1.523(5)
C22 C23 1.536(5)
C22 H22 1.0000
C23 H23A 0.9800
C23 H23B 0.9800
C23 H23C 0.9800
C24 H24A 0.9800
C24 H24B 0.9800
C24 H24C 0.9800

loop_
_geom_torsion_atom_site_label_1
_geom_torsion_atom_site_label_2
_geom_torsion_atom_site_label_3
_geom_torsion_atom_site_label_4
_geom_torsion
C10 C1 C2 C3 -2.1(4)
C11 C1 C2 C3 178.9(3)
C1 C2 C3 C4 3.0(4)
C1 C2 C3 C13 178.7(3)
C2 C3 C4 C5 172.0(4)
C13 C3 C4 C5 -3.0(7)
C2 C3 C4 C10 -2.7(4)
C13 C3 C4 C10 -177.8(4)
C3 C4 C5 C6 -177.0(4)
C10 C4 C5 C6 -3.2(6)
C4 C5 C6 C7 -1.6(7)
C5 C6 C7 C8 1.1(7)
C5 C6 C7 C22 178.0(4)
C6 C7 C8 C9 3.0(7)
C22 C7 C8 C9 -174.0(4)
C7 C8 C9 C10 -2.7(7)
C8 C9 C10 C1 176.6(4)
C8 C9 C10 C4 -2.9(6)
C2 C1 C10 C9 -179.3(4)
C11 C1 C10 C9 -0.3(6)
C2 C1 C10 C4 0.3(4)
C11 C1 C10 C4 179.2(4)
C5 C4 C10 C9 6.3(6)
C3 C4 C10 C9 -178.9(4)
C5 C4 C10 C1 -173.3(3)
C3 C4 C10 C1 1.5(4)
C12 O2 C11 O1 -5.6(5)
C12 O2 C11 C1 174.9(3)
C2 C1 C11 O1 175.2(4)
C10 C1 C11 O1 -3.6(7)
C2 C1 C11 O2 -5.2(5)
C10 C1 C11 O2 176.0(4)
C14 O3 C13 C21 -2.2(6)
C14 O3 C13 C3 172.6(3)
C2 C3 C13 C21 130.0(5)
C4 C3 C13 C21 -55.5(7)
C2 C3 C13 O3 -43.9(5)
C4 C3 C13 O3 130.6(4)
C13 O3 C14 O4 -175.8(4)
C13 O3 C14 C15 5.4(5)
O4 C14 C15 C16 -2.5(7)
O3 C14 C15 C16 176.0(3)
O4 C14 C15 C20 178.3(4)
O3 C14 C15 C20 -3.2(6)
C20 C15 C16 C17 0.5(6)
C14 C15 C16 C17 -178.7(4)
C15 C16 C17 C18 0.3(6)
C16 C17 C18 C19 -1.2(6)
C17 C18 C19 C20 1.5(6)
C18 C19 C20 C15 -0.7(6)
C18 C19 C20 C21 -179.8(4)
C16 C15 C20 C19 -0.2(6)
C14 C15 C20 C19 178.9(4)
C16 C15 C20 C21 178.9(4)
C14 C15 C20 C21 -2.0(6)
O3 C13 C21 C20 -3.4(6)
C3 C13 C21 C20 -176.8(4)
O3 C13 C21 I1 170.4(3)
C3 C13 C21 I1 -3.0(6)
C19 C20 C21 C13 -175.6(4)
C15 C20 C21 C13 5.4(5)
C19 C20 C21 I1 10.5(5)
C15 C20 C21 I1 -168.5(3)
C8 C7 C22 C24 -164.5(3)
C6 C7 C22 C24 18.2(5)
C8 C7 C22 C23 70.3(4)
C6 C7 C22 C23 -106.9(4)
